data_7712224
loop_
_publ_author_name
'Fu, Fan'
'Liu, Die'
'Zhao, Lili'
'Li, Huili'
'Bai, Xinyu'
'Chen, Mingzhao'
'Jiang, Zhilong'
'Su, Peiyang'
'Zhong, Wanying'
'Li, Yiming'
'Liao, Wei-Ming'
'He, Jun'
'Wang, Pingshan'

_publ_section_title
;
 Substituents Make a Difference: 6,6&#x2019;&#x2019;-modified Terpyridine
 Complexes with Helix Configuration and Enhanced Emission
;
_journal_name_full 'Dalton Transactions'
_journal_paper_doi 10.1039/D2DT04006A
_journal_year 2023
_chemical_formula_moiety 'C70 H54 Co N6 O4, 2(F6 P)'
_chemical_formula_sum 'C70 H54 Co F12 N6 O4 P2'
_chemical_formula_weight 1392.06
_space_group_crystal_system monoclinic
_space_group_IT_number 14
_space_group_name_Hall '-P 2ybc'
_space_group_name_H-M_alt 'P 1 21/c 1'
_atom_sites_solution_hydrogens geom
_audit_creation_date 2022-10-06
_audit_creation_method
;
Olex2 1.5
(compiled 2022.04.07 svn.rca3783a0 for OlexSys, GUI svn.r6498)
;
_audit_update_record
;
2022-11-16 deposited with the CCDC.	2023-01-30 downloaded from the CCDC.
;
_cell_angle_alpha 90
_cell_angle_beta 105.614(3)
_cell_angle_gamma 90
_cell_formula_units_Z 4
_cell_length_a 18.2116(5)
_cell_length_b 24.5320(6)
_cell_length_c 15.6483(4)
_cell_measurement_reflns_used 43545
_cell_measurement_temperature 99.99(11)
_cell_measurement_theta_max 30.7640
_cell_measurement_theta_min 2.2520
_cell_volume 6733.1(3)
_computing_cell_refinement 'CrysAlisPro 1.171.41.122a (Rigaku OD, 2021)'
_computing_data_collection 'CrysAlisPro 1.171.41.122a (Rigaku OD, 2021)'
_computing_data_reduction 'CrysAlisPro 1.171.41.122a (Rigaku OD, 2021)'
_computing_molecular_graphics 'Olex2 1.5 (Dolomanov et al., 2009)'
_computing_publication_material 'Olex2 1.5 (Dolomanov et al., 2009)'
_computing_structure_refinement 'SHELXL 2018/3 (Sheldrick, 2015)'
_computing_structure_solution 'SHELXT 2018/2 (Sheldrick, 2018)'
_diffrn_ambient_environment N~2~
_diffrn_ambient_temperature 99.99(11)
_diffrn_detector 'Hybrid Pixel Array Detector'
_diffrn_detector_area_resol_mean 10.0000
_diffrn_detector_type HyPix
_diffrn_measured_fraction_theta_full 0.999
_diffrn_measured_fraction_theta_max 0.999
_diffrn_measurement_details
;
List of Runs (angles in degrees, time in seconds):

  # Type    Start    End  Width  t~exp~   \w     \q     \k     \f   Frames
#--------------------------------------------------------------------------
  1  \w     -9.00  67.00   0.50   36.48    --    4.52  57.00 -30.00  152
  2  \w     -8.00  79.00   0.50   36.48    --    4.52  19.00 120.00  174
  3  \w    -20.00  36.00   0.50   36.48    --   -6.00  33.00  79.31  112
  4  \w    -20.00  57.00   0.50   36.48    --   -6.00  33.00 -78.26  154
  5  \w    -20.00  56.00   0.50   36.48    --   -6.00  33.00 -15.35  152
  6  \w     43.00  68.00   0.50   36.48    --   -6.00  33.00  79.31   50
  7  \w    -17.00  27.00   0.50   36.48    --   -6.24 -99.00-180.00   88
  8  \w    -18.00  27.00   0.50   36.48    --   -6.24 -99.00 120.00   90
  9  \w    -19.00  39.00   0.50   36.48    --   -6.24  28.00  49.09  116
 10  \w    -19.00  69.00   0.50   36.48    --   -6.24  30.00 170.01  176
 11  \w    -16.00  26.00   0.50   36.48    --   -6.24 -99.00  60.00   84
 12  \w    -19.00  65.00   0.50   36.48    --   -6.24  28.00-139.31  168
;
_diffrn_measurement_device 'four-circle diffractometer'
_diffrn_measurement_device_type 'XtaLAB Synergy R, DW system, HyPix'
_diffrn_measurement_method '\w scans'
_diffrn_orient_matrix_type 'CrysAlisPro convention (1999,Acta A55,543-557)'
_diffrn_orient_matrix_UB_11 0.0106265000
_diffrn_orient_matrix_UB_12 -0.0264967000
_diffrn_orient_matrix_UB_13 -0.0102508000
_diffrn_orient_matrix_UB_21 0.0103232000
_diffrn_orient_matrix_UB_22 0.0109177000
_diffrn_orient_matrix_UB_23 -0.0327055000
_diffrn_orient_matrix_UB_31 0.0446721000
_diffrn_orient_matrix_UB_32 0.0038399000
_diffrn_orient_matrix_UB_33 0.0214536000
_diffrn_radiation_monochromator mirror
_diffrn_radiation_probe x-ray
_diffrn_radiation_type 'Mo K\a'
_diffrn_radiation_wavelength 0.71073
_diffrn_reflns_av_R_equivalents 0.0999
_diffrn_reflns_av_unetI/netI 0.0428
_diffrn_reflns_Laue_measured_fraction_full 0.999
_diffrn_reflns_Laue_measured_fraction_max 0.999
_diffrn_reflns_limit_h_max 23
_diffrn_reflns_limit_h_min -23
_diffrn_reflns_limit_k_max 31
_diffrn_reflns_limit_k_min -31
_diffrn_reflns_limit_l_max 20
_diffrn_reflns_limit_l_min -20
_diffrn_reflns_number 167204
_diffrn_reflns_point_group_measured_fraction_full 0.999
_diffrn_reflns_point_group_measured_fraction_max 0.999
_diffrn_reflns_theta_full 25.242
_diffrn_reflns_theta_max 27.500
_diffrn_reflns_theta_min 2.255
_diffrn_source 'Rotating-anode X-ray tube'
_diffrn_source_type 'Rigaku (Mo) X-ray Source'
_diffrn_standards_number 0
_exptl_absorpt_coefficient_mu 0.388
_exptl_absorpt_correction_T_max 1.00000
_exptl_absorpt_correction_T_min 0.60401
_exptl_absorpt_correction_type multi-scan
_exptl_absorpt_process_details
;
CrysAlisPro 1.171.41.122a (Rigaku Oxford Diffraction, 2021)
Empirical absorption correction using spherical harmonics,
implemented in SCALE3 ABSPACK scaling algorithm.
;
_exptl_crystal_colour 'clear light yellow'
_exptl_crystal_density_diffrn 1.373
_exptl_crystal_description needle
_exptl_crystal_F_000 2852
_exptl_crystal_size_max 0.04
_exptl_crystal_size_mid 0.02
_exptl_crystal_size_min 0.01
_refine_diff_density_max 1.013
_refine_diff_density_min -0.677
_refine_diff_density_rms 0.095
_refine_ls_extinction_method none
_refine_ls_goodness_of_fit_ref 1.161
_refine_ls_hydrogen_treatment constr
_refine_ls_matrix_type full
_refine_ls_number_parameters 987
_refine_ls_number_reflns 15455
_refine_ls_number_restraints 659
_refine_ls_restrained_S_all 1.147
_refine_ls_R_factor_all 0.1165
_refine_ls_R_factor_gt 0.1031
_refine_ls_shift/su_max 0.001
_refine_ls_shift/su_mean 0.000
_refine_ls_structure_factor_coef Fsqd
_refine_ls_weighting_details 'w=1/[\s^2^(Fo^2^)+(0.0128P)^2^+37.6649P] where P=(Fo^2^+2Fc^2^)/3'
_refine_ls_weighting_scheme calc
_refine_ls_wR_factor_gt 0.1947
_refine_ls_wR_factor_ref 0.2014
_reflns_Friedel_coverage 0.000
_reflns_number_gt 13242
_reflns_number_total 15455
_reflns_threshold_expression 'I > 2\s(I)'
_cod_data_source_file d2dt04006a2.cif
_cod_data_source_block ff167-2
_cod_database_code 7712224
_shelx_shelxl_version_number 2018/3
_shelx_space_group_comment
;
The symmetry employed for this shelxl refinement is uniquely defined
by the following loop, which should always be used as a source of
symmetry information in preference to the above space-group names.
They are only intended as comments.
;
_shelx_estimated_absorpt_t_max 0.996
_shelx_estimated_absorpt_t_min 0.985
_olex2_refinement_description
;
1. Fixed Uiso
 At 1.2 times of:
  All C(H) groups
 At 1.5 times of:
  All C(H,H,H) groups
2. Restrained distances
 O00X-C04M \\sim O00Y-C04M
 with sigma of 0.02
 C047-C04M \\sim C1-C04M
 with sigma of 0.04
 O00X-C047 \\sim O00Y-C1
 with sigma of 0.02
3. Restrained planarity
 C12, C13, C17, C11, C03Q, C10, C02M
 with sigma of 0.1
 C03F, C055, C05F, C03W, C03P, C03Q, C02M
 with sigma of 0.1
4. Uiso/Uaniso restraints and constraints
F00L \\sim P006 \\sim F1 \\sim F0 \\sim F00P \\sim F02M \\sim F03L: within 2A
with sigma of 0.01 and sigma for terminal atoms of 0.02 within 2A
C05F \\sim C03W \\sim C03P \\sim C03F \\sim C055 \\sim C12 \\sim C03Q \\sim C13
\\sim C17 \\sim C10 \\sim C11: within 2A with sigma of 0.01 and sigma for
terminal atoms of 0.02 within 2A
O057 \\sim O0 \\sim C04D \\sim C040 \\sim C05J \\sim C052 \\sim C020 \\sim C01P
\\sim C04N \\sim C2 \\sim C3 \\sim C5 \\sim C6 \\sim C7 \\sim C0 \\sim C05K:
within 2A with sigma of 0.01 and sigma for terminal atoms of 0.02 within 2A
O00X \\sim C047 \\sim C04M: within 2A with sigma of 0.01 and sigma for terminal
atoms of 0.02 within 2A
5. Rigid body (RIGU) restrains
 C12, C13, C17, C11, C03Q, C10, C02M
 with sigma for 1-2 distances of 0.01 and sigma for 1-3 distances of 0.02
 C03W, C055, C03F, C03Q, C05F, C03P, C02M
 with sigma for 1-2 distances of 0.01 and sigma for 1-3 distances of 0.02
 C040, C05J, C052, C020, C01P, C04N, C2, C5, C6, C05K, O057, O0, C04D, C3, C7,
 C0, C03G
 with sigma for 1-2 distances of 0.01 and sigma for 1-3 distances of 0.02
 C04M
 with sigma for 1-2 distances of 0.004 and sigma for 1-3 distances of 0.004
 C047, O00X, C04M
 with sigma for 1-2 distances of 0.01 and sigma for 1-3 distances of 0.02
6. Others
 Sof(C12)=Sof(H12)=Sof(C13)=Sof(H13)=Sof(C17)=Sof(H17)=Sof(C10)=Sof(H10)=
 Sof(C11)=Sof(H11)=1-FVAR(1)
 Sof(C05F)=Sof(H05F)=Sof(C03W)=Sof(H03W)=Sof(C03P)=Sof(H03P)=Sof(C03F)=
 Sof(H03F)=Sof(C055)=Sof(H055)=FVAR(1)
 Sof(C1)=Sof(H1A)=Sof(H1B)=Sof(H1C)=Sof(O00Y)=1-FVAR(2)
 Sof(O00X)=Sof(C047)=Sof(H04A)=Sof(H04B)=Sof(H04C)=FVAR(2)
 Fixed Sof: O057(0.612) O0(0.388) C04D(0.612) H04E(0.612) C040(0.612)
 C05J(0.612) H05J(0.612) C052(0.612) H052(0.612) C020(0.612) C01P(0.612)
 H01P(0.612) C04N(0.612) H04F(0.612) H04H(0.612) H04K(0.612) C2(0.388)
 H2(0.388) C3(0.388) H3(0.388) C5(0.388) H5(0.388) C6(0.388) C7(0.388)
 H7A(0.388) H7B(0.388) H7C(0.388) C0(0.388) C05K(0.388) H05K(0.388)
7.a Aromatic/amide H refined with riding coordinates:
 C00P(H00P), C00U(H00U), C010(H010), C01J(H01J), C01U(H01U), C028(H028),
 C02H(H02H), C02K(H02K), C02N(H02N), C02U(H02U), C04Y(H04Y), C04G(H04G),
 C024(H024), C02O(H02O), C02Q(H02Q), C02R(H02R), C03I(H03I), C03J(H03J),
 C03L(H03L), C03M(H03M), C03S(H03S), C03V(H03V), C042(H042), C046(H046),
 C048(H048), C04A(H04D), C04D(H04E), C05J(H05J), C052(H052), C01P(H01P),
 C04I(H04I), C04J(H04J), C04V(H04V), C04W(H04W), C04X(H04X), C056(H056),
 C05B(H05B), C05F(H05F), C03W(H03W), C03P(H03P), C03F(H03F), C055(H055), C2(H2),
  C3(H3), C5(H5), C05K(H05K), C12(H12), C13(H13), C17(H17), C10(H10), C11(H11)
7.b Fitted hexagon refined as free rotating group:
 C12(C03Q,C13,C17,C10,C11)
7.c Idealised Me refined as rotating group:
 C03Y(H03A,H03B,H03C), C047(H04A,H04B,H04C), C04N(H04F,H04H,H04K), C05E(H05A,
 H05C,H05D), C7(H7A,H7B,H7C), C1(H1A,H1B,H1C)
;
_smtbx_masks_void_probe_radius 1.2
_smtbx_masks_void_truncation_radius 1.2
_olex2_submission_special_instructions 'No special instructions were received'
_oxdiff_exptl_absorpt_empirical_details
;
Empirical correction (ABSPACK) includes:
- Absorption correction using spherical harmonics
- Frame scaling
;
_oxdiff_exptl_absorpt_empirical_full_max 1.698
_oxdiff_exptl_absorpt_empirical_full_min 0.689

loop_
_space_group_symop_operation_xyz
'x, y, z'
'-x, y+1/2, -z+1/2'
'-x, -y, -z'
'x, -y-1/2, z-1/2'

loop_
_atom_site_label
_atom_site_type_symbol
_atom_site_fract_x
_atom_site_fract_y
_atom_site_fract_z
_atom_site_U_iso_or_equiv
_atom_site_adp_type
_atom_site_occupancy
_atom_site_site_symmetry_order
_atom_site_calc_flag
_atom_site_refinement_flags_posn
_atom_site_refinement_flags_adp
_atom_site_refinement_flags_occupancy
_atom_site_disorder_assembly
_atom_site_disorder_group
Co02 Co 0.76397(3) 0.39256(2) 0.71800(4) 0.02124(14) Uani 1 1 d . . . . .
O00L O 0.9568(2) 0.29945(14) 0.4425(2) 0.0362(8) Uani 1 1 d . . . . .
O00X O 0.5305(6) 0.4334(5) 0.9825(8) 0.045(2) Uani 0.764(12) 1 d D U P A 1
O01X O 1.12351(19) 0.33850(15) 0.9234(3) 0.0419(9) Uani 1 1 d . . . . .
O057 O 0.5111(4) 0.5741(3) 0.5726(5) 0.0378(15) Uani 0.612 1 d . U P B 1
N01B N 0.7935(2) 0.45494(14) 0.8236(2) 0.0241(8) Uani 1 1 d . . . . .
N01E N 0.6621(2) 0.42466(15) 0.7192(2) 0.0233(8) Uani 1 1 d . . . . .
N01L N 0.74644(19) 0.30981(14) 0.7852(2) 0.0210(7) Uani 1 1 d . . . . .
N01N N 0.6744(2) 0.35156(15) 0.5985(2) 0.0243(8) Uani 1 1 d . . . . .
N038 N 0.8554(2) 0.34678(14) 0.7124(2) 0.0220(7) Uani 1 1 d . . . . .
N03C N 0.8319(2) 0.44743(15) 0.6539(2) 0.0273(8) Uani 1 1 d . . . . .
O0 O 0.5349(7) 0.5915(6) 0.5638(9) 0.048(2) Uani 0.388 1 d . U P B 2
C00C C 0.6064(3) 0.35483(19) 0.6177(3) 0.0277(10) Uani 1 1 d . . . . .
C00N C 0.5962(3) 0.40258(18) 0.6703(3) 0.0275(10) Uani 1 1 d . . . . .
C00P C 0.5628(3) 0.32416(19) 0.8349(3) 0.0299(10) Uani 1 1 d . . . . .
H00P H 0.535984 0.297790 0.793781 0.036 Uiso 1 1 calc R U . . .
C00U C 0.7958(3) 0.25875(18) 0.5194(3) 0.0276(10) Uani 1 1 d . . . . .
H00U H 0.776516 0.226040 0.537653 0.033 Uiso 1 1 calc R U . . .
C010 C 0.8614(3) 0.25742(18) 0.4928(3) 0.0296(10) Uani 1 1 d . . . . .
H010 H 0.887610 0.223900 0.493394 0.036 Uiso 1 1 calc R U . . .
C016 C 0.6584(3) 0.46858(18) 0.7694(3) 0.0248(9) Uani 1 1 d . . . . .
C017 C 0.6420(3) 0.32873(17) 0.8500(3) 0.0245(9) Uani 1 1 d . . . . .
C01C C 0.8584(2) 0.29389(17) 0.7352(3) 0.0233(9) Uani 1 1 d . . . . .
C01J C 0.6324(3) 0.2664(2) 0.5261(3) 0.0344(11) Uani 1 1 d . . . . .
H01J H 0.642785 0.235834 0.493796 0.041 Uiso 1 1 calc R U . . .
C01Q C 0.7338(3) 0.48808(18) 0.8229(3) 0.0259(9) Uani 1 1 d . . . . .
C01U C 0.9260(3) 0.38066(18) 0.9065(3) 0.0256(9) Uani 1 1 d . . . . .
H01U H 0.879858 0.366838 0.915277 0.031 Uiso 1 1 calc R U . . .
C025 C 0.6859(3) 0.30875(18) 0.5495(3) 0.0263(9) Uani 1 1 d . . . . .
C026 C 0.9023(3) 0.42680(18) 0.6591(3) 0.0275(9) Uani 1 1 d . . . . .
C028 C 0.9218(2) 0.26223(17) 0.7354(3) 0.0244(9) Uani 1 1 d . . . . .
H028 H 0.923538 0.225223 0.753692 0.029 Uiso 1 1 calc R U . . .
C02H C 0.7418(3) 0.53816(18) 0.8657(3) 0.0288(10) Uani 1 1 d . . . . .
H02H H 0.698583 0.560094 0.864500 0.035 Uiso 1 1 calc R U . . .
C02K C 0.9900(3) 0.34675(19) 0.9216(3) 0.0289(10) Uani 1 1 d . . . . .
H02K H 0.987578 0.310189 0.940682 0.035 Uiso 1 1 calc R U . . .
C02M C 0.5219(3) 0.4695(2) 0.7215(3) 0.0329(11) Uani 1 1 d . . . . .
C02N C 1.1741(3) 0.1871(2) 0.6982(4) 0.0396(12) Uani 1 1 d . . . . .
H02N H 1.216423 0.165489 0.694351 0.048 Uiso 1 1 calc R U . . .
C02U C 1.1031(3) 0.1644(2) 0.6844(4) 0.0430(13) Uani 1 1 d . . . . .
H02U H 1.096698 0.126478 0.672302 0.052 Uiso 1 1 calc R U . . .
C04Y C 1.0405(3) 0.19542(19) 0.6878(3) 0.0332(11) Uani 1 1 d . . . . .
H04Y H 0.991653 0.178946 0.677328 0.040 Uiso 1 1 calc R U . . .
C03D C 1.0493(3) 0.25089(18) 0.7066(3) 0.0262(9) Uani 1 1 d . . . . .
C04G C 1.1211(3) 0.27384(19) 0.7209(3) 0.0321(10) Uani 1 1 d . . . . .
H04G H 1.127806 0.311743 0.732858 0.039 Uiso 1 1 calc R U . . .
C024 C 1.1830(3) 0.2423(2) 0.7178(4) 0.0368(11) Uani 1 1 d . . . . .
H024 H 1.232096 0.258433 0.729290 0.044 Uiso 1 1 calc R U . . .
C02O C 0.5258(3) 0.4237(2) 0.6704(3) 0.0321(10) Uani 1 1 d . . . . .
H02O H 0.480359 0.407051 0.635900 0.038 Uiso 1 1 calc R U . . .
C02P C 0.7905(2) 0.27256(17) 0.7581(3) 0.0229(9) Uani 1 1 d . . . . .
C02Q C 0.6801(3) 0.36739(18) 0.9125(3) 0.0286(10) Uani 1 1 d . . . . .
H02Q H 0.733859 0.371004 0.924761 0.034 Uiso 1 1 calc R U . . .
C02R C 0.9772(3) 0.33897(18) 0.6845(3) 0.0261(9) Uani 1 1 d . . . . .
H02R H 1.017569 0.355730 0.666294 0.031 Uiso 1 1 calc R U . . .
C034 C 0.9130(3) 0.36884(18) 0.6867(3) 0.0243(9) Uani 1 1 d . . . . .
C036 C 0.8901(3) 0.30511(18) 0.4647(3) 0.0272(9) Uani 1 1 d . . . . .
C03B C 0.9821(2) 0.28388(17) 0.7093(3) 0.0241(9) Uani 1 1 d . . . . .
C03G C 0.8190(3) 0.5002(2) 0.6299(4) 0.0376(12) Uani 1 1 d . . . . .
C03I C 0.8145(3) 0.55533(19) 0.9100(3) 0.0340(11) Uani 1 1 d . . . . .
H03I H 0.822026 0.589795 0.938775 0.041 Uiso 1 1 calc R U . . .
C03J C 0.8500(3) 0.35370(19) 0.4616(3) 0.0320(11) Uani 1 1 d . . . . .
H03J H 0.867726 0.386041 0.440336 0.038 Uiso 1 1 calc R U . . .
C03L C 0.9464(4) 0.5125(2) 0.6207(5) 0.0566(17) Uani 1 1 d . . . . .
H03L H 0.985907 0.535075 0.611347 0.068 Uiso 1 1 calc R U . . .
C03M C 0.8755(4) 0.5333(2) 0.6139(5) 0.0557(17) Uani 1 1 d . . . . .
H03M H 0.864861 0.570467 0.598294 0.067 Uiso 1 1 calc R U . . .
C03S C 0.5897(3) 0.49161(18) 0.7716(3) 0.0287(10) Uani 1 1 d . . . . .
H03S H 0.589013 0.522654 0.807714 0.034 Uiso 1 1 calc R U . . .
C03U C 0.7565(3) 0.30809(17) 0.5201(3) 0.0258(9) Uani 1 1 d . . . . .
C03V C 0.5661(3) 0.2690(2) 0.5495(3) 0.0369(12) Uani 1 1 d . . . . .
H03V H 0.530546 0.239845 0.535467 0.044 Uiso 1 1 calc R U . . .
C03Y C 0.9946(3) 0.3480(2) 0.4268(4) 0.0376(12) Uani 1 1 d . . . . .
H03A H 0.961749 0.367714 0.376362 0.056 Uiso 1 1 calc R U . . .
H03B H 1.042526 0.338325 0.413445 0.056 Uiso 1 1 calc R U . . .
H03C H 1.005312 0.371147 0.479706 0.056 Uiso 1 1 calc R U . . .
C042 C 1.0602(3) 0.4204(2) 0.8800(3) 0.0348(11) Uani 1 1 d . . . . .
H042 H 1.106033 0.434051 0.870046 0.042 Uiso 1 1 calc R U . . .
C043 C 0.9289(3) 0.43393(18) 0.8789(3) 0.0266(9) Uani 1 1 d . . . . .
C046 C 0.5228(3) 0.3571(2) 0.8784(3) 0.0318(10) Uani 1 1 d . . . . .
H046 H 0.469120 0.353275 0.867241 0.038 Uiso 1 1 calc R U . . .
C047 C 0.4501(4) 0.4308(3) 0.9655(6) 0.047(2) Uani 0.764(12) 1 d D U P A 1
H04A H 0.426699 0.432210 0.901360 0.070 Uiso 0.764(12) 1 calc R U P A 1
H04B H 0.432214 0.461667 0.994126 0.070 Uiso 0.764(12) 1 calc R U P A 1
H04C H 0.435913 0.396598 0.989307 0.070 Uiso 0.764(12) 1 calc R U P A 1
C048 C 0.5505(3) 0.3147(2) 0.5943(3) 0.0330(11) Uani 1 1 d . . . . .
H048 H 0.503137 0.318484 0.608445 0.040 Uiso 1 1 calc R U . . .
C049 C 1.0569(3) 0.36725(19) 0.9085(3) 0.0299(10) Uani 1 1 d . . . . .
C04A C 0.7724(3) 0.21794(18) 0.7484(3) 0.0303(10) Uani 1 1 d . . . . .
H04D H 0.804864 0.193188 0.729296 0.036 Uiso 1 1 calc R U . . .
C04C C 0.6847(3) 0.29164(18) 0.8083(3) 0.0247(9) Uani 1 1 d . . . . .
C04D C 0.5993(7) 0.5116(6) 0.5492(12) 0.036(2) Uani 0.612 1 d . U P B 1
H04E H 0.557743 0.491700 0.512942 0.043 Uiso 0.612 1 calc R U P B 1
C040 C 0.5863(5) 0.5590(4) 0.5887(8) 0.0338(17) Uani 0.612 1 d . U P B 1
C05J C 0.6467(5) 0.5892(4) 0.6416(8) 0.0328(18) Uani 0.612 1 d . U P B 1
H05J H 0.637785 0.622296 0.668719 0.039 Uiso 0.612 1 calc R U P B 1
C052 C 0.7202(6) 0.5692(5) 0.6533(10) 0.033(2) Uani 0.612 1 d . U P B 1
H052 H 0.761782 0.589748 0.688067 0.039 Uiso 0.612 1 calc R U P B 1
C020 C 0.7351(8) 0.5206(9) 0.6165(15) 0.030(2) Uani 0.612 1 d . U P B 1
C01P C 0.6736(10) 0.4926(11) 0.5624(19) 0.033(2) Uani 0.612 1 d . U P B 1
H01P H 0.682306 0.459963 0.533905 0.039 Uiso 0.612 1 calc R U P B 1
C04I C 0.9595(3) 0.4576(2) 0.6417(4) 0.0400(12) Uani 1 1 d . . . . .
H04I H 1.007512 0.441577 0.643901 0.048 Uiso 1 1 calc R U . . .
C04J C 0.7066(3) 0.1996(2) 0.7669(4) 0.0365(11) Uani 1 1 d . . . . .
H04J H 0.691762 0.162437 0.758223 0.044 Uiso 1 1 calc R U . . .
C04M C 0.5617(3) 0.3957(2) 0.9384(3) 0.0362(11) Uani 1 1 d D U . . .
C04N C 0.4959(5) 0.6180(4) 0.6249(6) 0.0352(18) Uani 0.612 1 d . U P B 1
H04F H 0.512962 0.608256 0.687819 0.053 Uiso 0.612 1 calc R U P B 1
H04H H 0.440986 0.625489 0.608522 0.053 Uiso 0.612 1 calc R U P B 1
H04K H 0.523234 0.650640 0.614151 0.053 Uiso 0.612 1 calc R U P B 1
C04V C 0.8751(3) 0.52236(19) 0.9121(3) 0.0325(11) Uani 1 1 d . . . . .
H04V H 0.925168 0.533958 0.941928 0.039 Uiso 1 1 calc R U . . .
C04W C 0.9970(3) 0.45356(19) 0.8661(3) 0.0333(11) Uani 1 1 d . . . . .
H04W H 0.999851 0.490192 0.847503 0.040 Uiso 1 1 calc R U . . .
C04X C 0.6631(3) 0.23650(19) 0.7980(3) 0.0309(10) Uani 1 1 d . . . . .
H04X H 0.618292 0.224675 0.812694 0.037 Uiso 1 1 calc R U . . .
C056 C 0.7843(3) 0.35470(18) 0.4896(3) 0.0287(10) Uani 1 1 d . . . . .
H056 H 0.757532 0.388089 0.487892 0.034 Uiso 1 1 calc R U . . .
C058 C 0.8636(3) 0.47125(18) 0.8703(3) 0.0259(9) Uani 1 1 d . . . . .
C05B C 0.6407(3) 0.4000(2) 0.9560(3) 0.0352(11) Uani 1 1 d . . . . .
H05B H 0.667427 0.425772 0.998442 0.042 Uiso 1 1 calc R U . . .
C05E C 1.1232(3) 0.2833(2) 0.9542(4) 0.0493(15) Uani 1 1 d . . . . .
H05A H 1.089458 0.261157 0.907845 0.074 Uiso 1 1 calc R U . . .
H05C H 1.104897 0.282729 1.007633 0.074 Uiso 1 1 calc R U . . .
H05D H 1.175055 0.268533 0.968129 0.074 Uiso 1 1 calc R U . . .
C05F C 0.3702(4) 0.5522(3) 0.7943(5) 0.0447(16) Uani 0.772(5) 1 d . U P C 1
H05F H 0.366270 0.575630 0.841220 0.054 Uiso 0.772(5) 1 calc R U P C 1
C03W C 0.4409(4) 0.5302(3) 0.7938(5) 0.0445(16) Uani 0.772(5) 1 d . U P C 1
H03W H 0.484964 0.538629 0.840271 0.053 Uiso 0.772(5) 1 calc R U P C 1
C03P C 0.3816(4) 0.4810(3) 0.6616(5) 0.0446(16) Uani 0.772(5) 1 d . U P C 1
H03P H 0.382390 0.453705 0.618721 0.053 Uiso 0.772(5) 1 calc R U P C 1
C03F C 0.3120(4) 0.5055(3) 0.6594(5) 0.0445(15) Uani 0.772(5) 1 d . U P C 1
H03F H 0.268393 0.498502 0.611437 0.053 Uiso 0.772(5) 1 calc R U P C 1
C055 C 0.3066(4) 0.5400(3) 0.7272(5) 0.0444(16) Uani 0.772(5) 1 d . U P C 1
H055 H 0.258672 0.555253 0.727318 0.053 Uiso 0.772(5) 1 calc R U P C 1
C2 C 0.6873(17) 0.4964(19) 0.567(3) 0.033(3) Uani 0.388 1 d . U P B 2
H2 H 0.692482 0.460581 0.546073 0.040 Uiso 0.388 1 calc R U P B 2
C3 C 0.6167(13) 0.5205(11) 0.548(2) 0.036(3) Uani 0.388 1 d . U P B 2
H3 H 0.573771 0.502202 0.511537 0.044 Uiso 0.388 1 calc R U P B 2
C5 C 0.7417(11) 0.5769(9) 0.6499(16) 0.035(3) Uani 0.388 1 d . U P B 2
H5 H 0.784934 0.596618 0.682863 0.042 Uiso 0.388 1 calc R U P B 2
C6 C 0.7515(14) 0.5244(15) 0.616(3) 0.034(3) Uani 0.388 1 d . U P B 2
C7 C 0.5256(12) 0.6446(9) 0.6027(15) 0.072(5) Uani 0.388 1 d . U P B 2
H7A H 0.471847 0.655509 0.583527 0.108 Uiso 0.388 1 calc R U P B 2
H7B H 0.556759 0.671884 0.582891 0.108 Uiso 0.388 1 calc R U P B 2
H7C H 0.541835 0.641931 0.667514 0.108 Uiso 0.388 1 calc R U P B 2
C0 C 0.6074(10) 0.5722(7) 0.5839(14) 0.039(2) Uani 0.388 1 d . U P B 2
C05K C 0.6719(9) 0.5990(8) 0.6357(12) 0.036(2) Uani 0.388 1 d . U P B 2
H05K H 0.666255 0.633350 0.661180 0.043 Uiso 0.388 1 calc R U P B 2
P006 P 0.39484(10) 0.30582(8) 0.14248(13) 0.0567(4) Uani 1 1 d . U . . .
F1 F 0.3934(3) 0.2397(2) 0.1321(4) 0.1052(17) Uani 1 1 d . U . . .
F0 F 0.3989(2) 0.37030(16) 0.1565(3) 0.0714(12) Uani 1 1 d . U . . .
F00L F 0.3682(2) 0.2992(2) 0.2308(3) 0.0772(12) Uani 1 1 d . U . . .
F00P F 0.4809(2) 0.30006(17) 0.1979(3) 0.0707(12) Uani 1 1 d . U . . .
F02M F 0.4205(3) 0.3104(2) 0.0538(3) 0.0886(15) Uani 1 1 d . U . . .
F03L F 0.3084(2) 0.3095(3) 0.0869(3) 0.1012(18) Uani 1 1 d . U . . .
P003 P 0.14284(8) 0.58461(5) 0.86136(9) 0.0347(3) Uani 1 1 d . . . D 2
F008 F 0.22673(19) 0.59481(15) 0.8535(2) 0.0552(9) Uani 1 1 d . . . D 2
F00B F 0.1461(2) 0.64171(13) 0.9116(2) 0.0561(9) Uani 1 1 d . . . D 2
F00E F 0.1754(3) 0.55444(16) 0.9527(2) 0.0719(12) Uani 1 1 d . . . D 2
F00F F 0.1387(2) 0.52809(13) 0.8090(2) 0.0564(9) Uani 1 1 d . . . D 2
F00T F 0.1098(2) 0.61588(14) 0.7702(2) 0.0595(10) Uani 1 1 d . . . D 2
F00Z F 0.0583(2) 0.57632(14) 0.8694(3) 0.0668(11) Uani 1 1 d . . . D 2
C12 C 0.4409(5) 0.5497(2) 0.7066(9) 0.039(3) Uani 0.228(5) 1 d G U P C 2
H12 H 0.485396 0.570829 0.710231 0.047 Uiso 0.228(5) 1 calc R U P C 2
C03Q C 0.4468(3) 0.4937(2) 0.7203(3) 0.0406(11) Uani 1 1 d G U . . .
C13 C 0.3817(4) 0.4629(3) 0.7150(9) 0.049(3) Uani 0.228(5) 1 d G U P C 2
H13 H 0.385683 0.424626 0.724362 0.058 Uiso 0.228(5) 1 calc R U P C 2
C17 C 0.3107(3) 0.4880(6) 0.6959(12) 0.048(3) Uani 0.228(5) 1 d G U P C 2
H17 H 0.266212 0.466943 0.692220 0.057 Uiso 0.228(5) 1 calc R U P C 2
C10 C 0.3048(5) 0.5440(6) 0.6821(11) 0.046(3) Uani 0.228(5) 1 d G U P C 2
H10 H 0.256332 0.561204 0.669084 0.056 Uiso 0.228(5) 1 calc R U P C 2
C11 C 0.3699(7) 0.5749(4) 0.6875(11) 0.043(3) Uani 0.228(5) 1 d G U P C 2
H11 H 0.365923 0.613147 0.678089 0.051 Uiso 0.228(5) 1 calc R U P C 2
C1 C 0.5466(16) 0.4422(13) 1.0610(15) 0.059(9) Uani 0.236(12) 1 d D . P A 2
H1A H 0.508005 0.457934 1.086845 0.088 Uiso 0.236(12) 1 calc R U P A 2
H1B H 0.583939 0.470340 1.057370 0.088 Uiso 0.236(12) 1 calc R U P A 2
H1C H 0.572554 0.412169 1.098298 0.088 Uiso 0.236(12) 1 calc R U P A 2
O00Y O 0.5110(14) 0.4224(18) 0.975(2) 0.049(10) Uani 0.236(12) 1 d D . P A 2

loop_
_atom_site_aniso_label
_atom_site_aniso_U_11
_atom_site_aniso_U_22
_atom_site_aniso_U_33
_atom_site_aniso_U_23
_atom_site_aniso_U_13
_atom_site_aniso_U_12
Co02 0.0212(3) 0.0157(3) 0.0242(3) 0.0001(2) 0.0014(2) 0.0011(2)
O00L 0.041(2) 0.0247(17) 0.045(2) 0.0008(15) 0.0151(16) -0.0004(15)
O00X 0.046(5) 0.040(4) 0.047(4) -0.010(3) 0.008(4) 0.003(4)
O01X 0.0244(17) 0.037(2) 0.057(2) 0.0005(17) -0.0027(16) 0.0057(15)
O057 0.025(3) 0.042(4) 0.047(3) 0.018(3) 0.010(3) 0.007(3)
N01B 0.0300(19) 0.0161(17) 0.0226(18) 0.0027(14) 0.0010(15) -0.0011(15)
N01E 0.0267(19) 0.0216(18) 0.0179(17) 0.0000(14) -0.0004(14) 0.0025(15)
N01L 0.0193(17) 0.0184(17) 0.0221(17) -0.0010(14) 0.0000(14) 0.0017(14)
N01N 0.0270(19) 0.0214(18) 0.0197(17) 0.0028(14) -0.0021(14) 0.0014(15)
N038 0.0249(18) 0.0167(17) 0.0201(17) 0.0024(13) -0.0014(14) 0.0001(14)
N03C 0.031(2) 0.0195(18) 0.029(2) 0.0049(15) 0.0031(16) 0.0002(15)
O0 0.040(5) 0.054(5) 0.045(4) 0.007(4) 0.000(4) 0.020(4)
C00C 0.030(2) 0.028(2) 0.019(2) 0.0061(17) -0.0052(17) 0.0056(19)
C00N 0.030(2) 0.023(2) 0.024(2) 0.0048(17) -0.0007(18) -0.0018(18)
C00P 0.033(2) 0.023(2) 0.032(2) -0.0013(19) 0.004(2) -0.0040(19)
C00U 0.035(2) 0.022(2) 0.022(2) 0.0015(17) 0.0028(18) 0.0015(19)
C010 0.042(3) 0.019(2) 0.026(2) -0.0018(17) 0.005(2) 0.0029(19)
C016 0.029(2) 0.021(2) 0.022(2) 0.0063(16) 0.0021(17) 0.0003(17)
C017 0.033(2) 0.017(2) 0.022(2) 0.0052(16) 0.0065(18) 0.0018(17)
C01C 0.026(2) 0.021(2) 0.0179(19) -0.0009(16) -0.0030(16) -0.0032(17)
C01J 0.042(3) 0.027(2) 0.030(2) -0.010(2) 0.001(2) -0.001(2)
C01Q 0.027(2) 0.021(2) 0.025(2) 0.0037(17) -0.0005(18) -0.0012(17)
C01U 0.027(2) 0.023(2) 0.023(2) -0.0009(17) 0.0001(17) -0.0010(17)
C025 0.031(2) 0.024(2) 0.019(2) 0.0008(17) -0.0035(17) 0.0000(18)
C026 0.031(2) 0.023(2) 0.026(2) -0.0014(18) 0.0043(18) 0.0011(18)
C028 0.029(2) 0.015(2) 0.025(2) 0.0001(16) 0.0014(18) 0.0021(17)
C02H 0.034(2) 0.022(2) 0.027(2) -0.0005(18) 0.0017(19) 0.0065(19)
C02K 0.030(2) 0.024(2) 0.028(2) 0.0013(18) -0.0005(19) 0.0013(18)
C02M 0.030(2) 0.032(3) 0.035(3) 0.011(2) 0.004(2) 0.010(2)
C02N 0.031(3) 0.033(3) 0.055(3) 0.007(2) 0.013(2) 0.011(2)
C02U 0.039(3) 0.023(2) 0.067(4) -0.002(2) 0.013(3) 0.003(2)
C04Y 0.030(2) 0.022(2) 0.046(3) -0.004(2) 0.007(2) -0.0030(19)
C03D 0.025(2) 0.024(2) 0.025(2) 0.0025(17) -0.0004(17) 0.0033(18)
C04G 0.028(2) 0.023(2) 0.042(3) 0.002(2) 0.003(2) 0.0018(19)
C024 0.028(2) 0.033(3) 0.049(3) -0.004(2) 0.009(2) -0.002(2)
C02O 0.024(2) 0.034(3) 0.032(2) 0.004(2) -0.0035(19) 0.0007(19)
C02P 0.0187(19) 0.023(2) 0.021(2) 0.0022(16) -0.0048(16) -0.0018(16)
C02Q 0.033(2) 0.024(2) 0.026(2) 0.0042(18) 0.0024(19) 0.0003(19)
C02R 0.024(2) 0.021(2) 0.031(2) -0.0005(18) 0.0037(18) -0.0020(17)
C034 0.028(2) 0.021(2) 0.021(2) -0.0006(16) 0.0010(17) -0.0045(17)
C036 0.035(2) 0.025(2) 0.018(2) -0.0004(17) 0.0012(18) 0.0025(19)
C03B 0.026(2) 0.019(2) 0.022(2) -0.0040(16) -0.0022(17) 0.0025(17)
C03G 0.048(3) 0.024(2) 0.043(3) 0.005(2) 0.016(2) 0.007(2)
C03I 0.043(3) 0.017(2) 0.034(3) -0.0035(19) -0.002(2) 0.001(2)
C03J 0.045(3) 0.023(2) 0.023(2) 0.0006(18) 0.001(2) 0.000(2)
C03L 0.055(4) 0.027(3) 0.097(5) 0.013(3) 0.037(4) -0.005(3)
C03M 0.073(4) 0.021(3) 0.080(5) 0.018(3) 0.032(4) 0.002(3)
C03S 0.035(3) 0.021(2) 0.028(2) 0.0027(18) 0.0043(19) 0.0065(19)
C03U 0.035(2) 0.019(2) 0.0170(19) -0.0015(16) -0.0037(17) -0.0010(18)
C03V 0.034(3) 0.037(3) 0.036(3) -0.011(2) 0.001(2) -0.014(2)
C03Y 0.036(3) 0.030(3) 0.044(3) 0.001(2) 0.007(2) -0.003(2)
C042 0.028(2) 0.032(3) 0.039(3) -0.002(2) -0.001(2) -0.012(2)
C043 0.026(2) 0.022(2) 0.025(2) -0.0052(17) -0.0056(17) 0.0021(17)
C046 0.028(2) 0.035(3) 0.032(2) 0.007(2) 0.008(2) 0.000(2)
C047 0.047(5) 0.035(4) 0.061(5) 0.000(3) 0.020(4) 0.007(3)
C048 0.027(2) 0.035(3) 0.031(2) -0.002(2) -0.0031(19) -0.005(2)
C049 0.026(2) 0.029(2) 0.028(2) -0.0035(19) -0.0046(18) -0.0012(19)
C04A 0.034(3) 0.019(2) 0.034(2) -0.0014(18) 0.003(2) 0.0037(18)
C04C 0.027(2) 0.023(2) 0.020(2) 0.0052(17) 0.0014(17) 0.0011(18)
C04D 0.029(5) 0.037(5) 0.040(3) 0.018(3) 0.009(4) 0.007(4)
C040 0.024(4) 0.037(4) 0.042(3) 0.018(3) 0.011(3) 0.005(3)
C05J 0.025(4) 0.031(4) 0.047(3) 0.017(3) 0.016(3) 0.004(3)
C052 0.026(5) 0.028(4) 0.045(3) 0.015(3) 0.011(4) 0.000(4)
C020 0.028(5) 0.025(4) 0.040(3) 0.022(3) 0.012(5) 0.006(4)
C01P 0.031(6) 0.030(4) 0.037(4) 0.012(3) 0.011(5) 0.007(5)
C04I 0.034(3) 0.027(3) 0.064(4) 0.007(2) 0.021(3) -0.003(2)
C04J 0.038(3) 0.020(2) 0.046(3) -0.001(2) 0.002(2) -0.007(2)
C04M 0.043(3) 0.034(3) 0.032(2) 0.000(2) 0.011(2) 0.004(2)
C04N 0.023(4) 0.039(5) 0.046(5) 0.022(4) 0.012(3) 0.015(3)
C04V 0.032(2) 0.023(2) 0.034(3) -0.0007(19) -0.005(2) -0.0025(19)
C04W 0.035(3) 0.021(2) 0.036(3) -0.0046(19) -0.004(2) -0.0079(19)
C04X 0.030(2) 0.025(2) 0.036(3) 0.0020(19) 0.004(2) -0.0046(19)
C056 0.040(3) 0.019(2) 0.022(2) -0.0035(17) -0.0006(19) 0.0016(19)
C058 0.028(2) 0.022(2) 0.025(2) 0.0015(17) 0.0028(18) -0.0037(18)
C05B 0.045(3) 0.028(3) 0.028(2) -0.005(2) 0.004(2) 0.002(2)
C05E 0.038(3) 0.038(3) 0.064(4) 0.010(3) 0.001(3) 0.018(2)
C05F 0.042(3) 0.051(4) 0.040(3) 0.007(3) 0.009(3) 0.012(3)
C03W 0.039(3) 0.048(4) 0.042(3) 0.004(3) 0.003(3) 0.014(3)
C03P 0.033(3) 0.065(4) 0.037(3) -0.010(3) 0.012(3) 0.012(3)
C03F 0.028(3) 0.072(4) 0.033(3) 0.000(3) 0.007(2) 0.013(3)
C055 0.036(3) 0.059(4) 0.039(3) 0.008(3) 0.012(3) 0.015(3)
C2 0.030(6) 0.032(5) 0.040(4) 0.014(4) 0.012(5) 0.010(5)
C3 0.030(6) 0.038(5) 0.040(4) 0.013(4) 0.010(5) 0.008(5)
C5 0.032(6) 0.029(5) 0.044(4) 0.016(4) 0.012(5) 0.009(5)
C6 0.030(6) 0.030(5) 0.041(4) 0.016(4) 0.010(5) 0.006(5)
C7 0.059(8) 0.072(9) 0.070(9) -0.005(8) -0.010(7) 0.037(8)
C0 0.031(5) 0.040(5) 0.043(4) 0.015(4) 0.007(4) 0.015(4)
C05K 0.030(5) 0.034(5) 0.045(4) 0.014(4) 0.012(5) 0.010(4)
P006 0.0399(8) 0.0682(11) 0.0622(10) -0.0029(9) 0.0142(8) 0.0156(8)
F1 0.097(4) 0.078(3) 0.138(5) -0.024(3) 0.028(3) -0.003(3)
F0 0.082(3) 0.055(2) 0.077(3) 0.009(2) 0.020(2) 0.033(2)
F00L 0.053(2) 0.104(3) 0.078(3) 0.007(3) 0.025(2) 0.001(2)
F00P 0.043(2) 0.070(3) 0.095(3) 0.017(2) 0.011(2) 0.0234(19)
F02M 0.082(3) 0.112(4) 0.079(3) 0.005(3) 0.035(2) 0.042(3)
F03L 0.050(2) 0.167(5) 0.078(3) -0.037(3) 0.003(2) 0.026(3)
P003 0.0401(7) 0.0224(6) 0.0394(7) 0.0027(5) 0.0069(6) -0.0032(5)
F008 0.0433(19) 0.054(2) 0.066(2) 0.0018(18) 0.0109(17) 0.0035(16)
F00B 0.069(2) 0.0334(17) 0.068(2) -0.0141(16) 0.0220(19) -0.0189(16)
F00E 0.111(3) 0.052(2) 0.048(2) 0.0176(18) 0.014(2) -0.004(2)
F00F 0.083(3) 0.0307(17) 0.061(2) -0.0111(15) 0.030(2) -0.0049(17)
F00T 0.070(2) 0.0381(19) 0.052(2) 0.0131(15) -0.0152(18) -0.0095(17)
F00Z 0.059(2) 0.0344(19) 0.114(3) -0.014(2) 0.036(2) -0.0196(17)
C12 0.032(5) 0.043(5) 0.041(6) 0.009(5) 0.007(5) 0.011(5)
C03Q 0.030(2) 0.042(3) 0.048(3) 0.008(2) 0.007(2) 0.010(2)
C13 0.036(5) 0.062(5) 0.045(5) 0.000(5) 0.005(5) 0.010(5)
C17 0.034(5) 0.064(5) 0.042(5) 0.001(5) 0.005(5) 0.010(5)
C10 0.036(5) 0.061(5) 0.039(5) 0.005(5) 0.005(5) 0.012(5)
C11 0.035(5) 0.055(5) 0.037(5) 0.003(5) 0.010(4) 0.016(4)
C1 0.055(17) 0.08(2) 0.036(14) -0.014(13) 0.009(12) 0.016(15)
O00Y 0.030(15) 0.07(2) 0.049(14) -0.028(13) 0.009(11) 0.018(15)

loop_
_atom_type_symbol
_atom_type_description
_atom_type_scat_dispersion_real
_atom_type_scat_dispersion_imag
_atom_type_scat_source
C C 0.0033 0.0016 'International Tables Vol C Tables 4.2.6.8 and 6.1.1.4'
H H 0.0000 0.0000 'International Tables Vol C Tables 4.2.6.8 and 6.1.1.4'
Co Co 0.3494 0.9721 'International Tables Vol C Tables 4.2.6.8 and 6.1.1.4'
F F 0.0171 0.0103 'International Tables Vol C Tables 4.2.6.8 and 6.1.1.4'
N N 0.0061 0.0033 'International Tables Vol C Tables 4.2.6.8 and 6.1.1.4'
O O 0.0106 0.0060 'International Tables Vol C Tables 4.2.6.8 and 6.1.1.4'
P P 0.1023 0.0942 'International Tables Vol C Tables 4.2.6.8 and 6.1.1.4'

loop_
_geom_angle_atom_site_label_1
_geom_angle_atom_site_label_2
_geom_angle_atom_site_label_3
_geom_angle
_geom_angle_site_symmetry_1
_geom_angle_site_symmetry_3
_geom_angle_publ_flag
N01B Co02 N01L 107.41(13) . . ?
N01B Co02 N01N 150.28(14) . . ?
N01B Co02 N03C 82.29(14) . . ?
N01E Co02 N01B 76.27(14) . . ?
N01E Co02 N01L 95.57(14) . . ?
N01E Co02 N01N 74.47(14) . . ?
N01E Co02 N038 169.15(15) . . ?
N01E Co02 N03C 112.89(14) . . ?
N01L Co02 N01N 80.64(12) . . ?
N038 Co02 N01B 112.21(14) . . ?
N038 Co02 N01L 75.69(13) . . ?
N038 Co02 N01N 97.47(13) . . ?
N038 Co02 N03C 75.82(14) . . ?
N03C Co02 N01L 151.48(13) . . ?
N03C Co02 N01N 104.43(13) . . ?
C036 O00L C03Y 117.7(4) . . ?
C04M O00X C047 115.1(8) . . ?
C049 O01X C05E 117.4(4) . . ?
C040 O057 C04N 115.8(8) . . ?
C01Q N01B Co02 112.1(3) . . ?
C058 N01B Co02 127.9(3) . . ?
C058 N01B C01Q 117.8(4) . . ?
C00N N01E Co02 121.1(3) . . ?
C016 N01E Co02 120.5(3) . . ?
C016 N01E C00N 118.4(4) . . ?
C02P N01L Co02 106.2(3) . . ?
C04C N01L Co02 129.1(3) . . ?
C04C N01L C02P 117.9(4) . . ?
C00C N01N Co02 106.2(3) . . ?
C025 N01N Co02 127.2(3) . . ?
C025 N01N C00C 117.6(4) . . ?
C01C N038 Co02 119.9(3) . . ?
C034 N038 Co02 120.6(3) . . ?
C034 N038 C01C 119.5(4) . . ?
C026 N03C Co02 112.0(3) . . ?
C03G N03C Co02 128.7(3) . . ?
C03G N03C C026 117.5(4) . . ?
C0 O0 C7 115.4(15) . . ?
N01N C00C C00N 115.6(4) . . ?
N01N C00C C048 123.3(4) . . ?
C048 C00C C00N 121.0(4) . . ?
N01E C00N C00C 114.2(4) . . ?
N01E C00N C02O 122.1(4) . . ?
C02O C00N C00C 123.7(4) . . ?
C017 C00P H00P 119.2 . . ?
C046 C00P H00P 119.2 . . ?
C046 C00P C017 121.7(4) . . ?
C010 C00U H00U 119.7 . . ?
C010 C00U C03U 120.7(4) . . ?
C03U C00U H00U 119.7 . . ?
C00U C010 H010 119.8 . . ?
C00U C010 C036 120.5(4) . . ?
C036 C010 H010 119.8 . . ?
N01E C016 C01Q 113.8(4) . . ?
N01E C016 C03S 122.0(4) . . ?
C03S C016 C01Q 124.2(4) . . ?
C00P C017 C02Q 117.7(4) . . ?
C00P C017 C04C 121.5(4) . . ?
C02Q C017 C04C 120.7(4) . . ?
N038 C01C C028 120.9(4) . . ?
N038 C01C C02P 115.5(4) . . ?
C028 C01C C02P 123.5(4) . . ?
C025 C01J H01J 120.0 . . ?
C03V C01J H01J 120.0 . . ?
C03V C01J C025 120.0(5) . . ?
N01B C01Q C016 115.5(4) . . ?
N01B C01Q C02H 123.2(4) . . ?
C02H C01Q C016 121.3(4) . . ?
C02K C01U H01U 119.5 . . ?
C043 C01U H01U 119.5 . . ?
C043 C01U C02K 121.0(4) . . ?
N01N C025 C01J 121.5(4) . . ?
N01N C025 C03U 117.8(4) . . ?
C01J C025 C03U 120.7(4) . . ?
N03C C026 C034 114.9(4) . . ?
N03C C026 C04I 122.5(4) . . ?
C04I C026 C034 122.6(4) . . ?
C01C C028 H028 119.6 . . ?
C03B C028 C01C 120.8(4) . . ?
C03B C028 H028 119.6 . . ?
C01Q C02H H02H 120.9 . . ?
C03I C02H C01Q 118.3(4) . . ?
C03I C02H H02H 120.9 . . ?
C01U C02K H02K 120.5 . . ?
C049 C02K C01U 119.0(4) . . ?
C049 C02K H02K 120.5 . . ?
C02O C02M C03Q 120.3(5) . . ?
C03S C02M C02O 117.8(4) . . ?
C03S C02M C03Q 121.9(5) . . ?
C02U C02N H02N 120.7 . . ?
C02U C02N C024 118.6(5) . . ?
C024 C02N H02N 120.7 . . ?
C02N C02U H02U 119.2 . . ?
C02N C02U C04Y 121.5(5) . . ?
C04Y C02U H02U 119.2 . . ?
C02U C04Y H04Y 120.1 . . ?
C02U C04Y C03D 119.7(5) . . ?
C03D C04Y H04Y 120.1 . . ?
C04Y C03D C03B 119.4(4) . . ?
C04G C03D C04Y 118.8(4) . . ?
C04G C03D C03B 121.8(4) . . ?
C03D C04G H04G 119.6 . . ?
C024 C04G C03D 120.7(5) . . ?
C024 C04G H04G 119.6 . . ?
C02N C024 H024 119.7 . . ?
C04G C024 C02N 120.5(5) . . ?
C04G C024 H024 119.7 . . ?
C00N C02O C02M 119.6(4) . . ?
C00N C02O H02O 120.2 . . ?
C02M C02O H02O 120.2 . . ?
N01L C02P C01C 116.2(4) . . ?
N01L C02P C04A 123.1(4) . . ?
C04A C02P C01C 120.6(4) . . ?
C017 C02Q H02Q 119.6 . . ?
C05B C02Q C017 120.9(5) . . ?
C05B C02Q H02Q 119.6 . . ?
C034 C02R H02R 120.3 . . ?
C034 C02R C03B 119.5(4) . . ?
C03B C02R H02R 120.3 . . ?
N038 C034 C026 115.2(4) . . ?
N038 C034 C02R 122.0(4) . . ?
C02R C034 C026 122.9(4) . . ?
O00L C036 C010 115.5(4) . . ?
O00L C036 C03J 125.2(4) . . ?
C03J C036 C010 119.3(5) . . ?
C028 C03B C03D 122.0(4) . . ?
C028 C03B C02R 117.3(4) . . ?
C02R C03B C03D 120.7(4) . . ?
N03C C03G C03M 122.1(5) . . ?
N03C C03G C020 115.7(8) . . ?
C03M C03G C020 122.2(8) . . ?
C6 C03G N03C 123.7(15) . . ?
C6 C03G C03M 114.1(15) . . ?
C02H C03I H03I 120.3 . . ?
C04V C03I C02H 119.3(4) . . ?
C04V C03I H03I 120.3 . . ?
C036 C03J H03J 120.1 . . ?
C056 C03J C036 119.7(5) . . ?
C056 C03J H03J 120.1 . . ?
C03M C03L H03L 120.7 . . ?
C03M C03L C04I 118.6(5) . . ?
C04I C03L H03L 120.7 . . ?
C03G C03M H03M 120.0 . . ?
C03L C03M C03G 119.9(5) . . ?
C03L C03M H03M 120.0 . . ?
C016 C03S C02M 120.1(4) . . ?
C016 C03S H03S 119.9 . . ?
C02M C03S H03S 119.9 . . ?
C00U C03U C025 119.9(4) . . ?
C056 C03U C00U 118.3(4) . . ?
C056 C03U C025 121.8(4) . . ?
C01J C03V H03V 120.2 . . ?
C01J C03V C048 119.5(5) . . ?
C048 C03V H03V 120.2 . . ?
O00L C03Y H03A 109.5 . . ?
O00L C03Y H03B 109.5 . . ?
O00L C03Y H03C 109.5 . . ?
H03A C03Y H03B 109.5 . . ?
H03A C03Y H03C 109.5 . . ?
H03B C03Y H03C 109.5 . . ?
C049 C042 H042 120.0 . . ?
C04W C042 H042 120.0 . . ?
C04W C042 C049 120.0(5) . . ?
C01U C043 C04W 118.8(4) . . ?
C01U C043 C058 121.1(4) . . ?
C04W C043 C058 119.9(4) . . ?
C00P C046 H046 120.3 . . ?
C00P C046 C04M 119.4(5) . . ?
C04M C046 H046 120.3 . . ?
O00X C047 H04A 109.5 . . ?
O00X C047 H04B 109.5 . . ?
O00X C047 H04C 109.5 . . ?
H04A C047 H04B 109.5 . . ?
H04A C047 H04C 109.5 . . ?
H04B C047 H04C 109.5 . . ?
C00C C048 C03V 117.8(5) . . ?
C00C C048 H048 121.1 . . ?
C03V C048 H048 121.1 . . ?
O01X C049 C02K 124.3(4) . . ?
O01X C049 C042 115.3(4) . . ?
C02K C049 C042 120.4(4) . . ?
C02P C04A H04D 120.4 . . ?
C02P C04A C04J 119.2(4) . . ?
C04J C04A H04D 120.4 . . ?
N01L C04C C017 119.8(4) . . ?
N01L C04C C04X 121.1(4) . . ?
C04X C04C C017 119.0(4) . . ?
C040 C04D H04E 120.1 . . ?
C040 C04D C01P 119.8(13) . . ?
C01P C04D H04E 120.1 . . ?
O057 C040 C05J 123.5(10) . . ?
C04D C040 O057 115.5(9) . . ?
C04D C040 C05J 121.0(9) . . ?
C040 C05J H05J 121.1 . . ?
C052 C05J C040 117.8(10) . . ?
C052 C05J H05J 121.1 . . ?
C05J C052 H052 118.7 . . ?
C020 C052 C05J 122.7(10) . . ?
C020 C052 H052 118.7 . . ?
C052 C020 C03G 121.0(12) . . ?
C052 C020 C01P 117.6(13) . . ?
C01P C020 C03G 121.4(16) . . ?
C04D C01P H01P 119.5 . . ?
C020 C01P C04D 121.0(18) . . ?
C020 C01P H01P 119.5 . . ?
C026 C04I C03L 119.2(5) . . ?
C026 C04I H04I 120.4 . . ?
C03L C04I H04I 120.4 . . ?
C04A C04J H04J 120.8 . . ?
C04X C04J C04A 118.3(4) . . ?
C04X C04J H04J 120.8 . . ?
O00X C04M C046 126.7(6) . . ?
O00X C04M C05B 113.3(6) . . ?
C046 C04M C05B 119.9(5) . . ?
O00Y C04M C046 109.1(13) . . ?
O00Y C04M C05B 131.0(13) . . ?
O057 C04N H04F 109.5 . . ?
O057 C04N H04H 109.5 . . ?
O057 C04N H04K 109.5 . . ?
H04F C04N H04H 109.5 . . ?
H04F C04N H04K 109.5 . . ?
H04H C04N H04K 109.5 . . ?
C03I C04V H04V 119.9 . . ?
C03I C04V C058 120.2(4) . . ?
C058 C04V H04V 119.9 . . ?
C042 C04W C043 120.7(4) . . ?
C042 C04W H04W 119.6 . . ?
C043 C04W H04W 119.6 . . ?
C04C C04X H04X 119.9 . . ?
C04J C04X C04C 120.2(5) . . ?
C04J C04X H04X 119.9 . . ?
C03J C056 C03U 121.5(4) . . ?
C03J C056 H056 119.3 . . ?
C03U C056 H056 119.3 . . ?
N01B C058 C043 119.1(4) . . ?
N01B C058 C04V 121.1(4) . . ?
C04V C058 C043 119.8(4) . . ?
C02Q C05B C04M 120.5(5) . . ?
C02Q C05B H05B 119.8 . . ?
C04M C05B H05B 119.8 . . ?
O01X C05E H05A 109.5 . . ?
O01X C05E H05C 109.5 . . ?
O01X C05E H05D 109.5 . . ?
H05A C05E H05C 109.5 . . ?
H05A C05E H05D 109.5 . . ?
H05C C05E H05D 109.5 . . ?
C03W C05F H05F 120.0 . . ?
C055 C05F H05F 120.0 . . ?
C055 C05F C03W 120.0(7) . . ?
C05F C03W H03W 120.1 . . ?
C05F C03W C03Q 119.8(6) . . ?
C03Q C03W H03W 120.1 . . ?
C03F C03P H03P 118.3 . . ?
C03Q C03P H03P 118.3 . . ?
C03Q C03P C03F 123.5(7) . . ?
C03P C03F H03F 120.1 . . ?
C055 C03F C03P 119.9(7) . . ?
C055 C03F H03F 120.1 . . ?
C05F C055 C03F 120.1(7) . . ?
C05F C055 H055 119.9 . . ?
C03F C055 H055 119.9 . . ?
C3 C2 H2 119.9 . . ?
C3 C2 C6 120(3) . . ?
C6 C2 H2 119.9 . . ?
C2 C3 H3 119.7 . . ?
C2 C3 C0 121(2) . . ?
C0 C3 H3 119.7 . . ?
C6 C5 H5 119.6 . . ?
C05K C5 H5 119.6 . . ?
C05K C5 C6 120.8(18) . . ?
C03G C6 C2 118(3) . . ?
C03G C6 C5 123(2) . . ?
C2 C6 C5 119(2) . . ?
O0 C7 H7A 109.5 . . ?
O0 C7 H7B 109.5 . . ?
O0 C7 H7C 109.5 . . ?
H7A C7 H7B 109.5 . . ?
H7A C7 H7C 109.5 . . ?
H7B C7 H7C 109.5 . . ?
O0 C0 C3 115.8(16) . . ?
O0 C0 C05K 125.6(16) . . ?
C05K C0 C3 118.7(15) . . ?
C5 C05K C0 121.0(17) . . ?
C5 C05K H05K 119.5 . . ?
C0 C05K H05K 119.5 . . ?
F0 P006 F1 177.6(3) . . ?
F00L P006 F1 89.1(3) . . ?
F00L P006 F0 89.8(3) . . ?
F00P P006 F1 87.3(3) . . ?
F00P P006 F0 90.6(2) . . ?
F00P P006 F00L 90.2(2) . . ?
F00P P006 F02M 90.2(3) . . ?
F00P P006 F03L 178.2(3) . . ?
F02M P006 F1 89.1(3) . . ?
F02M P006 F0 92.1(3) . . ?
F02M P006 F00L 178.1(3) . . ?
F03L P006 F1 90.9(3) . . ?
F03L P006 F0 91.2(3) . . ?
F03L P006 F00L 89.6(3) . . ?
F03L P006 F02M 90.0(3) . . ?
F008 P003 F00B 89.5(2) . . ?
F008 P003 F00F 90.6(2) . . ?
F008 P003 F00T 89.7(2) . . ?
F008 P003 F00Z 178.3(2) . . ?
F00B P003 F00F 178.7(2) . . ?
F00E P003 F008 90.5(2) . . ?
F00E P003 F00B 90.6(2) . . ?
F00E P003 F00F 90.7(2) . . ?
F00E P003 F00T 179.0(2) . . ?
F00E P003 F00Z 90.2(2) . . ?
F00T P003 F00B 88.5(2) . . ?
F00T P003 F00F 90.2(2) . . ?
F00T P003 F00Z 89.5(2) . . ?
F00Z P003 F00B 89.0(2) . . ?
F00Z P003 F00F 90.9(2) . . ?
C03Q C12 H12 120.0 . . ?
C03Q C12 C11 120.0 . . ?
C11 C12 H12 120.0 . . ?
C03W C03Q C02M 119.3(5) . . ?
C03P C03Q C02M 124.2(5) . . ?
C03P C03Q C03W 116.2(5) . . ?
C12 C03Q C02M 115.4(5) . . ?
C13 C03Q C02M 123.4(5) . . ?
C13 C03Q C12 120.0 . . ?
C03Q C13 H13 120.0 . . ?
C17 C13 C03Q 120.0 . . ?
C17 C13 H13 120.0 . . ?
C13 C17 H17 120.0 . . ?
C13 C17 C10 120.0 . . ?
C10 C17 H17 120.0 . . ?
C17 C10 H10 120.0 . . ?
C17 C10 C11 120.0 . . ?
C11 C10 H10 120.0 . . ?
C12 C11 H11 120.0 . . ?
C10 C11 C12 120.0 . . ?
C10 C11 H11 120.0 . . ?
H1A C1 H1B 109.5 . . ?
H1A C1 H1C 109.5 . . ?
H1B C1 H1C 109.5 . . ?
O00Y C1 H1A 109.5 . . ?
O00Y C1 H1B 109.5 . . ?
O00Y C1 H1C 109.5 . . ?
C04M O00Y C1 112(2) . . ?

loop_
_geom_bond_atom_site_label_1
_geom_bond_atom_site_label_2
_geom_bond_distance
_geom_bond_site_symmetry_2
_geom_bond_publ_flag
Co02 N01B 2.210(4) . ?
Co02 N01E 2.020(4) . ?
Co02 N01L 2.347(4) . ?
Co02 N01N 2.351(4) . ?
Co02 N038 2.030(4) . ?
Co02 N03C 2.239(4) . ?
O00L C036 1.357(6) . ?
O00L C03Y 1.429(6) . ?
O00X C047 1.417(12) . ?
O00X C04M 1.365(9) . ?
O01X C049 1.368(6) . ?
O01X C05E 1.436(7) . ?
O057 C040 1.376(11) . ?
O057 C04N 1.425(12) . ?
N01B C01Q 1.356(6) . ?
N01B C058 1.349(6) . ?
N01E C00N 1.351(6) . ?
N01E C016 1.346(6) . ?
N01L C02P 1.357(6) . ?
N01L C04C 1.347(6) . ?
N01N C00C 1.353(6) . ?
N01N C025 1.348(6) . ?
N038 C01C 1.343(5) . ?
N038 C034 1.334(6) . ?
N03C C026 1.362(6) . ?
N03C C03G 1.350(6) . ?
O0 C7 1.47(2) . ?
O0 C0 1.358(19) . ?
C00C C00N 1.472(6) . ?
C00C C048 1.392(7) . ?
C00N C02O 1.385(7) . ?
C00P H00P 0.9500 . ?
C00P C017 1.402(6) . ?
C00P C046 1.384(7) . ?
C00U H00U 0.9500 . ?
C00U C010 1.367(7) . ?
C00U C03U 1.407(6) . ?
C010 H010 0.9500 . ?
C010 C036 1.400(6) . ?
C016 C01Q 1.482(6) . ?
C016 C03S 1.382(6) . ?
C017 C02Q 1.404(6) . ?
C017 C04C 1.460(6) . ?
C01C C028 1.392(6) . ?
C01C C02P 1.473(6) . ?
C01J H01J 0.9500 . ?
C01J C025 1.404(6) . ?
C01J C03V 1.355(7) . ?
C01Q C02H 1.388(6) . ?
C01U H01U 0.9500 . ?
C01U C02K 1.399(6) . ?
C01U C043 1.382(6) . ?
C025 C03U 1.479(7) . ?
C026 C034 1.484(6) . ?
C026 C04I 1.371(7) . ?
C028 H028 0.9500 . ?
C028 C03B 1.376(6) . ?
C02H H02H 0.9500 . ?
C02H C03I 1.384(7) . ?
C02K H02K 0.9500 . ?
C02K C049 1.384(7) . ?
C02M C02O 1.392(7) . ?
C02M C03S 1.383(7) . ?
C02M C03Q 1.487(6) . ?
C02N H02N 0.9500 . ?
C02N C02U 1.372(7) . ?
C02N C024 1.388(7) . ?
C02U H02U 0.9500 . ?
C02U C04Y 1.384(7) . ?
C04Y H04Y 0.9500 . ?
C04Y C03D 1.392(6) . ?
C03D C04G 1.385(6) . ?
C03D C03B 1.479(6) . ?
C04G H04G 0.9500 . ?
C04G C024 1.378(7) . ?
C024 H024 0.9500 . ?
C02O H02O 0.9500 . ?
C02P C04A 1.378(6) . ?
C02Q H02Q 0.9500 . ?
C02Q C05B 1.373(7) . ?
C02R H02R 0.9500 . ?
C02R C034 1.389(6) . ?
C02R C03B 1.403(6) . ?
C036 C03J 1.393(7) . ?
C03G C03M 1.384(8) . ?
C03G C020 1.567(16) . ?
C03G C6 1.33(3) . ?
C03I H03I 0.9500 . ?
C03I C04V 1.361(7) . ?
C03J H03J 0.9500 . ?
C03J C056 1.380(7) . ?
C03L H03L 0.9500 . ?
C03L C03M 1.366(9) . ?
C03L C04I 1.393(7) . ?
C03M H03M 0.9500 . ?
C03S H03S 0.9500 . ?
C03U C056 1.386(6) . ?
C03V H03V 0.9500 . ?
C03V C048 1.393(7) . ?
C03Y H03A 0.9800 . ?
C03Y H03B 0.9800 . ?
C03Y H03C 0.9800 . ?
C042 H042 0.9500 . ?
C042 C049 1.385(7) . ?
C042 C04W 1.378(7) . ?
C043 C04W 1.395(7) . ?
C043 C058 1.478(6) . ?
C046 H046 0.9500 . ?
C046 C04M 1.387(7) . ?
C047 H04A 0.9800 . ?
C047 H04B 0.9800 . ?
C047 H04C 0.9800 . ?
C048 H048 0.9500 . ?
C04A H04D 0.9500 . ?
C04A C04J 1.381(7) . ?
C04C C04X 1.406(6) . ?
C04D H04E 0.9500 . ?
C04D C040 1.367(19) . ?
C04D C01P 1.39(2) . ?
C040 C05J 1.397(14) . ?
C05J H05J 0.9500 . ?
C05J C052 1.391(13) . ?
C052 H052 0.9500 . ?
C052 C020 1.38(2) . ?
C020 C01P 1.39(2) . ?
C01P H01P 0.9500 . ?
C04I H04I 0.9500 . ?
C04J H04J 0.9500 . ?
C04J C04X 1.376(7) . ?
C04M C05B 1.393(7) . ?
C04M O00Y 1.373(16) . ?
C04N H04F 0.9800 . ?
C04N H04H 0.9800 . ?
C04N H04K 0.9800 . ?
C04V H04V 0.9500 . ?
C04V C058 1.404(6) . ?
C04W H04W 0.9500 . ?
C04X H04X 0.9500 . ?
C056 H056 0.9500 . ?
C05B H05B 0.9500 . ?
C05E H05A 0.9800 . ?
C05E H05C 0.9800 . ?
C05E H05D 0.9800 . ?
C05F H05F 0.9500 . ?
C05F C03W 1.397(10) . ?
C05F C055 1.372(10) . ?
C03W H03W 0.9500 . ?
C03W C03Q 1.483(9) . ?
C03P H03P 0.9500 . ?
C03P C03F 1.395(9) . ?
C03P C03Q 1.329(9) . ?
C03F H03F 0.9500 . ?
C03F C055 1.380(11) . ?
C055 H055 0.9500 . ?
C2 H2 0.9500 . ?
C2 C3 1.37(3) . ?
C2 C6 1.40(3) . ?
C3 H3 0.9500 . ?
C3 C0 1.41(3) . ?
C5 H5 0.9500 . ?
C5 C6 1.42(4) . ?
C5 C05K 1.34(2) . ?
C7 H7A 0.9800 . ?
C7 H7B 0.9800 . ?
C7 H7C 0.9800 . ?
C0 C05K 1.40(2) . ?
C05K H05K 0.9500 . ?
P006 F1 1.629(5) . ?
P006 F0 1.596(4) . ?
P006 F00L 1.592(5) . ?
P006 F00P 1.580(4) . ?
P006 F02M 1.583(5) . ?
P006 F03L 1.582(4) . ?
P003 F008 1.585(4) . ?
P003 F00B 1.600(3) . ?
P003 F00E 1.577(4) . ?
P003 F00F 1.602(3) . ?
P003 F00T 1.589(3) . ?
P003 F00Z 1.591(4) . ?
C12 H12 0.9500 . ?
C12 C03Q 1.3900 . ?
C12 C11 1.3900 . ?
C03Q C13 1.3900 . ?
C13 H13 0.9500 . ?
C13 C17 1.3900 . ?
C17 H17 0.9500 . ?
C17 C10 1.3900 . ?
C10 H10 0.9500 . ?
C10 C11 1.3900 . ?
C11 H11 0.9500 . ?
C1 H1A 0.9800 . ?
C1 H1B 0.9800 . ?
C1 H1C 0.9800 . ?
C1 O00Y 1.42(2) . ?

loop_
_geom_torsion_atom_site_label_1
_geom_torsion_atom_site_label_2
_geom_torsion_atom_site_label_3
_geom_torsion_atom_site_label_4
_geom_torsion
_geom_torsion_site_symmetry_1
_geom_torsion_site_symmetry_2
_geom_torsion_site_symmetry_3
_geom_torsion_site_symmetry_4
_geom_torsion_publ_flag
Co02 N01B C01Q C016 14.5(5) . . . . ?
Co02 N01B C01Q C02H -162.8(4) . . . . ?
Co02 N01B C058 C043 -23.6(6) . . . . ?
Co02 N01B C058 C04V 157.8(4) . . . . ?
Co02 N01E C00N C00C -0.5(5) . . . . ?
Co02 N01E C00N C02O 179.7(3) . . . . ?
Co02 N01E C016 C01Q -1.9(5) . . . . ?
Co02 N01E C016 C03S 179.9(3) . . . . ?
Co02 N01L C02P C01C 27.5(4) . . . . ?
Co02 N01L C02P C04A -150.0(4) . . . . ?
Co02 N01L C04C C017 -42.1(5) . . . . ?
Co02 N01L C04C C04X 141.9(4) . . . . ?
Co02 N01N C00C C00N 31.2(4) . . . . ?
Co02 N01N C00C C048 -145.3(4) . . . . ?
Co02 N01N C025 C01J 136.5(4) . . . . ?
Co02 N01N C025 C03U -44.3(5) . . . . ?
Co02 N038 C01C C028 -177.3(3) . . . . ?
Co02 N038 C01C C02P 3.5(5) . . . . ?
Co02 N038 C034 C026 -3.1(5) . . . . ?
Co02 N038 C034 C02R 178.2(3) . . . . ?
Co02 N03C C026 C034 12.8(5) . . . . ?
Co02 N03C C026 C04I -166.0(4) . . . . ?
Co02 N03C C03G C03M 161.6(5) . . . . ?
Co02 N03C C03G C020 -21.4(12) . . . . ?
Co02 N03C C03G C6 -21(2) . . . . ?
O00L C036 C03J C056 -177.2(4) . . . . ?
O00X C04M C05B C02Q -175.8(8) . . . . ?
O057 C040 C05J C052 179.4(9) . . . . ?
N01B C01Q C02H C03I 1.0(7) . . . . ?
N01E C00N C02O C02M 0.8(7) . . . . ?
N01E C016 C01Q N01B -9.2(6) . . . . ?
N01E C016 C01Q C02H 168.2(4) . . . . ?
N01E C016 C03S C02M 0.1(7) . . . . ?
N01L C02P C04A C04J 0.1(7) . . . . ?
N01L C04C C04X C04J 2.3(7) . . . . ?
N01N C00C C00N N01E -23.6(5) . . . . ?
N01N C00C C00N C02O 156.3(4) . . . . ?
N01N C00C C048 C03V 0.5(7) . . . . ?
N01N C025 C03U C00U 141.2(4) . . . . ?
N01N C025 C03U C056 -41.1(6) . . . . ?
N038 C01C C028 C03B -2.2(6) . . . . ?
N038 C01C C02P N01L -23.3(5) . . . . ?
N038 C01C C02P C04A 154.2(4) . . . . ?
N03C C026 C034 N038 -7.3(6) . . . . ?
N03C C026 C034 C02R 171.4(4) . . . . ?
N03C C026 C04I C03L 2.2(9) . . . . ?
N03C C03G C03M C03L 1.3(10) . . . . ?
N03C C03G C020 C052 132.9(12) . . . . ?
N03C C03G C020 C01P -51.6(18) . . . . ?
N03C C03G C6 C2 -45(4) . . . . ?
N03C C03G C6 C5 135(2) . . . . ?
O0 C0 C05K C5 -178.3(17) . . . . ?
C00C N01N C025 C01J -5.8(6) . . . . ?
C00C N01N C025 C03U 173.4(4) . . . . ?
C00C C00N C02O C02M -179.1(4) . . . . ?
C00N N01E C016 C01Q 177.8(4) . . . . ?
C00N N01E C016 C03S -0.5(6) . . . . ?
C00N C00C C048 C03V -175.9(4) . . . . ?
C00P C017 C02Q C05B -1.0(7) . . . . ?
C00P C017 C04C N01L 146.5(4) . . . . ?
C00P C017 C04C C04X -37.4(6) . . . . ?
C00P C046 C04M O00X 175.7(9) . . . . ?
C00P C046 C04M C05B -1.6(7) . . . . ?
C00P C046 C04M O00Y -179(2) . . . . ?
C00U C010 C036 O00L 177.9(4) . . . . ?
C00U C010 C036 C03J -1.9(7) . . . . ?
C00U C03U C056 C03J -1.9(6) . . . . ?
C010 C00U C03U C025 -179.7(4) . . . . ?
C010 C00U C03U C056 2.7(6) . . . . ?
C010 C036 C03J C056 2.6(7) . . . . ?
C016 N01E C00N C00C 179.9(4) . . . . ?
C016 N01E C00N C02O 0.0(6) . . . . ?
C016 C01Q C02H C03I -176.2(4) . . . . ?
C017 C00P C046 C04M 0.1(7) . . . . ?
C017 C02Q C05B C04M -0.5(7) . . . . ?
C017 C04C C04X C04J -173.7(4) . . . . ?
C01C N038 C034 C026 177.3(4) . . . . ?
C01C N038 C034 C02R -1.3(6) . . . . ?
C01C C028 C03B C03D -178.4(4) . . . . ?
C01C C028 C03B C02R 1.2(6) . . . . ?
C01C C02P C04A C04J -177.3(4) . . . . ?
C01J C025 C03U C00U -39.5(6) . . . . ?
C01J C025 C03U C056 138.1(5) . . . . ?
C01J C03V C048 C00C -3.6(7) . . . . ?
C01Q N01B C058 C043 174.7(4) . . . . ?
C01Q N01B C058 C04V -3.9(6) . . . . ?
C01Q C016 C03S C02M -177.9(4) . . . . ?
C01Q C02H C03I C04V -1.5(7) . . . . ?
C01U C02K C049 O01X 178.1(4) . . . . ?
C01U C02K C049 C042 -0.6(7) . . . . ?
C01U C043 C04W C042 0.4(7) . . . . ?
C01U C043 C058 N01B -50.8(6) . . . . ?
C01U C043 C058 C04V 127.8(5) . . . . ?
C025 N01N C00C C00N -179.3(4) . . . . ?
C025 N01N C00C C048 4.2(6) . . . . ?
C025 C01J C03V C048 2.1(8) . . . . ?
C025 C03U C056 C03J -179.6(4) . . . . ?
C026 N03C C03G C03M -2.3(8) . . . . ?
C026 N03C C03G C020 174.7(10) . . . . ?
C026 N03C C03G C6 175(2) . . . . ?
C028 C01C C02P N01L 157.6(4) . . . . ?
C028 C01C C02P C04A -24.9(6) . . . . ?
C02H C03I C04V C058 -0.6(8) . . . . ?
C02K C01U C043 C04W 0.2(7) . . . . ?
C02K C01U C043 C058 -174.7(4) . . . . ?
C02M C03Q C13 C17 -166.7(6) . . . . ?
C02N C02U C04Y C03D -0.8(9) . . . . ?
C02U C02N C024 C04G -1.9(9) . . . . ?
C02U C04Y C03D C04G 0.5(8) . . . . ?
C02U C04Y C03D C03B 179.5(5) . . . . ?
C04Y C03D C04G C024 -0.9(7) . . . . ?
C04Y C03D C03B C028 31.2(6) . . . . ?
C04Y C03D C03B C02R -148.3(5) . . . . ?
C03D C04G C024 C02N 1.6(8) . . . . ?
C04G C03D C03B C028 -149.8(5) . . . . ?
C04G C03D C03B C02R 30.6(6) . . . . ?
C024 C02N C02U C04Y 1.4(9) . . . . ?
C02O C02M C03S C016 0.7(7) . . . . ?
C02O C02M C03Q C03W 160.7(5) . . . . ?
C02O C02M C03Q C03P -12.6(9) . . . . ?
C02O C02M C03Q C12 -130.5(7) . . . . ?
C02O C02M C03Q C13 36.8(9) . . . . ?
C02P N01L C04C C017 171.0(4) . . . . ?
C02P N01L C04C C04X -4.9(6) . . . . ?
C02P C01C C028 C03B 176.9(4) . . . . ?
C02P C04A C04J C04X -2.8(7) . . . . ?
C02Q C017 C04C N01L -38.7(6) . . . . ?
C02Q C017 C04C C04X 137.3(4) . . . . ?
C034 N038 C01C C028 2.2(6) . . . . ?
C034 N038 C01C C02P -176.9(4) . . . . ?
C034 C026 C04I C03L -176.5(5) . . . . ?
C034 C02R C03B C028 -0.3(6) . . . . ?
C034 C02R C03B C03D 179.3(4) . . . . ?
C036 C03J C056 C03U -0.7(7) . . . . ?
C03B C03D C04G C024 -179.9(5) . . . . ?
C03B C02R C034 N038 0.4(6) . . . . ?
C03B C02R C034 C026 -178.2(4) . . . . ?
C03G N03C C026 C034 179.4(4) . . . . ?
C03G N03C C026 C04I 0.6(7) . . . . ?
C03G C020 C01P C04D -178.6(18) . . . . ?
C03I C04V C058 N01B 3.4(7) . . . . ?
C03I C04V C058 C043 -175.2(5) . . . . ?
C03M C03G C020 C052 -50.1(19) . . . . ?
C03M C03G C020 C01P 125.4(15) . . . . ?
C03M C03G C6 C2 133(2) . . . . ?
C03M C03G C6 C5 -47(3) . . . . ?
C03M C03L C04I C026 -3.2(10) . . . . ?
C03S C016 C01Q N01B 169.0(4) . . . . ?
C03S C016 C01Q C02H -13.6(7) . . . . ?
C03S C02M C02O C00N -1.1(7) . . . . ?
C03S C02M C03Q C03W -20.0(8) . . . . ?
C03S C02M C03Q C03P 166.6(6) . . . . ?
C03S C02M C03Q C12 48.7(8) . . . . ?
C03S C02M C03Q C13 -144.0(8) . . . . ?
C03U C00U C010 C036 -0.8(7) . . . . ?
C03V C01J C025 N01N 2.8(7) . . . . ?
C03V C01J C025 C03U -176.4(4) . . . . ?
C03Y O00L C036 C010 -170.5(4) . . . . ?
C03Y O00L C036 C03J 9.3(7) . . . . ?
C043 C01U C02K C049 -0.1(7) . . . . ?
C046 C00P C017 C02Q 1.2(7) . . . . ?
C046 C00P C017 C04C 176.1(4) . . . . ?
C046 C04M C05B C02Q 1.9(8) . . . . ?
C046 C04M O00Y C1 152(3) . . . . ?
C047 O00X C04M C046 1.8(16) . . . . ?
C047 O00X C04M C05B 179.3(9) . . . . ?
C048 C00C C00N N01E 153.0(4) . . . . ?
C048 C00C C00N C02O -27.1(7) . . . . ?
C049 C042 C04W C043 -1.1(7) . . . . ?
C04A C04J C04X C04C 1.7(7) . . . . ?
C04C N01L C02P C01C -178.7(4) . . . . ?
C04C N01L C02P C04A 3.8(6) . . . . ?
C04C C017 C02Q C05B -175.9(4) . . . . ?
C04D C040 C05J C052 -0.5(15) . . . . ?
C040 C04D C01P C020 1(3) . . . . ?
C040 C05J C052 C020 -1.4(16) . . . . ?
C05J C052 C020 C03G 178.8(12) . . . . ?
C05J C052 C020 C01P 3(2) . . . . ?
C052 C020 C01P C04D -3(3) . . . . ?
C020 C03G C03M C03L -175.5(12) . . . . ?
C01P C04D C040 O057 -179.3(14) . . . . ?
C01P C04D C040 C05J 0.6(19) . . . . ?
C04I C026 C034 N038 171.5(5) . . . . ?
C04I C026 C034 C02R -9.8(7) . . . . ?
C04I C03L C03M C03G 1.5(11) . . . . ?
C04N O057 C040 C04D 169.8(9) . . . . ?
C04N O057 C040 C05J -10.0(12) . . . . ?
C04W C042 C049 O01X -177.7(4) . . . . ?
C04W C042 C049 C02K 1.1(7) . . . . ?
C04W C043 C058 N01B 134.5(5) . . . . ?
C04W C043 C058 C04V -46.9(6) . . . . ?
C058 N01B C01Q C016 179.1(4) . . . . ?
C058 N01B C01Q C02H 1.8(6) . . . . ?
C058 C043 C04W C042 175.3(4) . . . . ?
C05B C04M O00Y C1 -24(5) . . . . ?
C05E O01X C049 C02K 0.5(7) . . . . ?
C05E O01X C049 C042 179.2(5) . . . . ?
C05F C03W C03Q C02M -178.6(6) . . . . ?
C05F C03W C03Q C03P -4.7(10) . . . . ?
C03W C05F C055 C03F 0.7(9) . . . . ?
C03P C03F C055 C05F 3.1(9) . . . . ?
C03F C03P C03Q C02M -177.6(6) . . . . ?
C03F C03P C03Q C03W 8.9(11) . . . . ?
C055 C05F C03W C03Q 0.1(10) . . . . ?
C2 C3 C0 O0 -178(2) . . . . ?
C2 C3 C0 C05K 2(3) . . . . ?
C3 C2 C6 C03G -178(3) . . . . ?
C3 C2 C6 C5 3(5) . . . . ?
C3 C0 C05K C5 2(3) . . . . ?
C6 C03G C03M C03L -176(2) . . . . ?
C6 C2 C3 C0 -4(4) . . . . ?
C6 C5 C05K C0 -3(3) . . . . ?
C7 O0 C0 C3 178.6(19) . . . . ?
C7 O0 C0 C05K -2(3) . . . . ?
C05K C5 C6 C03G -179(3) . . . . ?
C05K C5 C6 C2 1(4) . . . . ?
C12 C03Q C13 C17 0.0 . . . . ?
C03Q C02M C02O C00N 178.2(4) . . . . ?
C03Q C02M C03S C016 -178.6(4) . . . . ?
C03Q C03P C03F C055 -8.4(11) . . . . ?
C03Q C12 C11 C10 0.0 . . . . ?
C03Q C13 C17 C10 0.0 . . . . ?
C13 C17 C10 C11 0.0 . . . . ?
C17 C10 C11 C12 0.0 . . . . ?
C11 C12 C03Q C02M 167.7(6) . . . . ?
C11 C12 C03Q C13 0.0 . . . . ?
O00Y C04M C05B C02Q 178(3) . . . . ?

loop_
_smtbx_masks_void_nr
_smtbx_masks_void_average_x
_smtbx_masks_void_average_y
_smtbx_masks_void_average_z
_smtbx_masks_void_volume
_smtbx_masks_void_count_electrons
_smtbx_masks_void_content
1 0.246 0.250 -0.708 492.8 107.6 '5 CH3CN'
2 0.754 0.750 -0.941 492.8 108.3 '5 CH3CN'
